data_2211055
loop_
_publ_author_name
'Yong Ling'
'Hao Xu'
'Cheng Yao'

_publ_section_title
2-[2-Chloro-4-fluoro-5-(1,3,4,5,6,7-hexahydro-1,3-dioxo-2<i>H</i>-isoindol-2-yl)phenoxy]-<i>N</i>-methyl-<i>N</i>-phenylacetamide
_journal_coeditor_code HK2141
_journal_issue 11
_journal_name_full 'Acta Crystallographica Section E'
_journal_page_first o4847
_journal_page_last o4849
_journal_paper_doi 10.1107/S1600536806040116
_journal_volume 62
_journal_year 2006
_chemical_formula_iupac 'C23 H20 Cl F N2 O4'
_chemical_formula_moiety 'C23 H20 Cl F N2 O4'
_chemical_formula_sum 'C23 H20 Cl F N2 O4'
_chemical_formula_weight 442.86
_chemical_melting_point 434
_chemical_name_systematic
;
2-[2-chloro-4-fluoro-5-(1,3,4,5,6,7-hexahydro-1,3-dioxo-2H-isoindol-2-yl)
phenoxy]-N-methyl-N-phenyl-acetamide
;
_space_group_IT_number 14
_symmetry_cell_setting monoclinic
_symmetry_space_group_name_Hall '-P 2ybc'
_symmetry_space_group_name_H-M 'P 1 21/c 1'
_atom_sites_solution_hydrogens geom
_atom_sites_solution_primary direct
_atom_sites_solution_secondary difmap
_audit_creation_method SHELXL97
_cell_angle_alpha 90.00
_cell_angle_beta 105.88(3)
_cell_angle_gamma 90.00
_cell_formula_units_Z 4
_cell_length_a 10.008(2)
_cell_length_b 15.213(3)
_cell_length_c 14.231(3)
_cell_measurement_reflns_used 25
_cell_measurement_temperature 294(2)
_cell_measurement_theta_max 13
_cell_measurement_theta_min 10
_cell_volume 2084.0(8)
_computing_cell_refinement 'CAD4 Software'
_computing_data_collection 'CAD4 Software (Enraf--Nonius, 1989)'
_computing_data_reduction 'XCAD4 (Harms & Wocadlo,1995)'
_computing_molecular_graphics 'SHELXTL (Bruker, 2000)'
_computing_publication_material SHELXTL
_computing_structure_refinement 'SHELXL97 (Sheldrick, 1997)'
_computing_structure_solution 'SHELXS97 (Sheldrick, 1997)'
_diffrn_ambient_temperature 294(2)
_diffrn_measured_fraction_theta_full 0.998
_diffrn_measured_fraction_theta_max 0.998
_diffrn_measurement_device_type 'Enraf--Nonius CAD4'
_diffrn_measurement_method \w/2\q
_diffrn_radiation_monochromator graphite
_diffrn_radiation_source 'fine-focus sealed tube'
_diffrn_radiation_type MoK\a
_diffrn_radiation_wavelength 0.71073
_diffrn_reflns_av_R_equivalents 0.0000
_diffrn_reflns_av_sigmaI/netI 0.0448
_diffrn_reflns_limit_h_max 11
_diffrn_reflns_limit_h_min -12
_diffrn_reflns_limit_k_max 18
_diffrn_reflns_limit_k_min 0
_diffrn_reflns_limit_l_max 17
_diffrn_reflns_limit_l_min 0
_diffrn_reflns_number 4087
_diffrn_reflns_theta_full 25.98
_diffrn_reflns_theta_max 25.98
_diffrn_reflns_theta_min 2.00
_diffrn_standards_decay_% 0
_diffrn_standards_interval_time 120
_diffrn_standards_number 3
_exptl_absorpt_coefficient_mu 0.226
_exptl_absorpt_correction_T_max 0.956
_exptl_absorpt_correction_T_min 0.888
_exptl_absorpt_correction_type psi-scan
_exptl_absorpt_process_details '(North <i>et al.</i>,  1968)'
_exptl_crystal_colour colourless
_exptl_crystal_density_diffrn 1.411
_exptl_crystal_density_method 'not measured'
_exptl_crystal_description block
_exptl_crystal_F_000 920
_exptl_crystal_size_max 0.30
_exptl_crystal_size_mid 0.20
_exptl_crystal_size_min 0.20
_refine_diff_density_max 0.301
_refine_diff_density_min -0.263
_refine_ls_extinction_coef 0.039(3)
_refine_ls_extinction_method 'SHELXL97 (Sheldrick, 1997)'
_refine_ls_goodness_of_fit_ref 1.036
_refine_ls_hydrogen_treatment constr
_refine_ls_matrix_type full
_refine_ls_number_parameters 280
_refine_ls_number_reflns 4087
_refine_ls_number_restraints 0
_refine_ls_restrained_S_all 1.065
_refine_ls_R_factor_all 0.0956
_refine_ls_R_factor_gt 0.0557
_refine_ls_shift/su_max 0.000
_refine_ls_shift/su_mean 0.000
_refine_ls_structure_factor_coef Fsqd
_refine_ls_weighting_details 'calc w = 1/[\s^2^(Fo^2^)+(0.07P)^2^+0.4P] where P=(Fo^2^+2Fc^2^)/3'
_refine_ls_weighting_scheme calc
_refine_ls_wR_factor_gt 0.1336
_refine_ls_wR_factor_ref 0.1503
_reflns_number_gt 2527
_reflns_number_total 4087
_reflns_threshold_expression I>2\s(I)
_cod_data_source_file hk2141.cif
_cod_data_source_block I
_cod_original_sg_symbol_H-M 'P 21/c'
_cod_database_code 2211055
_cod_database_fobs_code 2211055

loop_
_symmetry_equiv_pos_as_xyz
'x, y, z'
'-x, y+1/2, -z+1/2'
'-x, -y, -z'
'x, -y-1/2, z-1/2'

loop_
_atom_site_type_symbol
_atom_site_label
_atom_site_fract_x
_atom_site_fract_y
_atom_site_fract_z
_atom_site_U_iso_or_equiv
_atom_site_adp_type
_atom_site_calc_flag
_atom_site_refinement_flags
_atom_site_occupancy
Cl Cl 0.50104(11) 0.22414(6) 0.11029(7) 0.0790(3) Uani d . 1
F F 0.8907(2) 0.01113(13) 0.24853(13) 0.0744(6) Uani d . 1
O O1 0.8933(2) -0.05173(14) -0.07800(15) 0.0597(6) Uani d . 1
O O2 0.8099(2) -0.16244(14) 0.19923(15) 0.0584(6) Uani d . 1
O O3 0.5027(2) 0.14139(12) -0.06958(13) 0.0497(5) Uani d . 1
O O4 0.7093(2) 0.19489(14) -0.14616(16) 0.0640(6) Uani d . 1
N N1 0.8472(2) -0.08038(15) 0.07070(16) 0.0457(6) Uani d . 1
N N2 0.6676(2) 0.08793(16) -0.25982(17) 0.0505(6) Uani d . 1
C C1 0.9128(3) -0.2266(2) 0.0807(2) 0.0531(8) Uani d U 1
C C2 0.9336(4) -0.3189(2) 0.1123(3) 0.0703(10) Uani d U 1
H H2A 0.8445 -0.3454 0.1098 0.084 Uiso calc R 1
H H2B 0.9909 -0.3214 0.1793 0.084 Uiso calc R 1
C C3 1.0016(6) -0.3689(3) 0.0485(3) 0.1155(17) Uani d U 1
H H3A 1.1008 -0.3683 0.0794 0.139 Uiso calc R 1
H H3B 0.9713 -0.4296 0.0476 0.139 Uiso calc R 1
C C4 0.9810(6) -0.3423(3) -0.0491(3) 0.1072(16) Uani d U 1
H H4A 0.8901 -0.3631 -0.0861 0.129 Uiso calc R 1
H H4B 1.0490 -0.3725 -0.0745 0.129 Uiso calc R 1
C C5 0.9892(4) -0.2467(2) -0.0703(3) 0.0708(10) Uani d U 1
H H5A 1.0847 -0.2309 -0.0656 0.085 Uiso calc R 1
H H5B 0.9337 -0.2344 -0.1363 0.085 Uiso calc R 1
C C6 0.9381(3) -0.1939(2) -0.0007(2) 0.0505(7) Uani d U 1
C C7 0.8941(3) -0.1011(2) -0.0113(2) 0.0462(7) Uani d . 1
C C8 0.8514(3) -0.15688(19) 0.1278(2) 0.0476(7) Uani d . 1
C C9 0.7732(3) -0.00308(18) 0.0806(2) 0.0439(7) Uani d . 1
C C10 0.6763(3) 0.03096(18) -0.0006(2) 0.0439(7) Uani d . 1
H H10A 0.6644 0.0044 -0.0612 0.053 Uiso calc R 1
C C11 0.5977(3) 0.10320(18) 0.0073(2) 0.0428(6) Uani d . 1
C C12 0.6113(3) 0.13993(18) 0.0993(2) 0.0485(7) Uani d . 1
C C13 0.7085(3) 0.1079(2) 0.1799(2) 0.0551(8) Uani d . 1
H H13A 0.7184 0.1331 0.2410 0.066 Uiso calc R 1
C C14 0.7911(3) 0.0383(2) 0.1694(2) 0.0514(7) Uani d . 1
C C16 0.5017(3) 0.11152(19) -0.16479(19) 0.0462(7) Uani d . 1
H H16A 0.4238 0.1377 -0.2127 0.055 Uiso calc R 1
H H16B 0.4899 0.0482 -0.1682 0.055 Uiso calc R 1
C C17 0.6355(3) 0.13566(19) -0.1887(2) 0.0457(7) Uani d . 1
C C18 0.7949(4) 0.1085(3) -0.2856(3) 0.0846(12) Uani d . 1
H H18A 0.8410 0.1568 -0.2464 0.127 Uiso calc R 1
H H18B 0.7730 0.1244 -0.3534 0.127 Uiso calc R 1
H H18C 0.8548 0.0581 -0.2740 0.127 Uiso calc R 1
C C19 0.5840(3) 0.01744(19) -0.3112(2) 0.0469(7) Uani d . 1
C C20 0.6347(4) -0.0672(2) -0.2989(2) 0.0645(9) Uani d . 1
H H20A 0.7214 -0.0785 -0.2560 0.077 Uiso calc R 1
C C21 0.5565(5) -0.1349(2) -0.3503(3) 0.0772(11) Uani d . 1
H H21A 0.5916 -0.1918 -0.3426 0.093 Uiso calc R 1
C C22 0.4276(5) -0.1195(2) -0.4128(3) 0.0746(11) Uani d . 1
H H22A 0.3750 -0.1658 -0.4465 0.090 Uiso calc R 1
C C23 0.3770(4) -0.0354(2) -0.4250(3) 0.0689(10) Uani d . 1
H H23A 0.2894 -0.0247 -0.4669 0.083 Uiso calc R 1
C C24 0.4549(4) 0.0336(2) -0.3754(2) 0.0579(8) Uani d . 1
H H24A 0.4209 0.0907 -0.3852 0.069 Uiso calc R 1

loop_
_atom_site_aniso_label
_atom_site_aniso_U_11
_atom_site_aniso_U_22
_atom_site_aniso_U_33
_atom_site_aniso_U_12
_atom_site_aniso_U_13
_atom_site_aniso_U_23
Cl 0.1187(8) 0.0601(5) 0.0634(5) 0.0319(5) 0.0336(5) -0.0101(4)
F 0.0868(14) 0.0774(13) 0.0484(11) 0.0169(11) 0.0008(10) -0.0045(9)
O1 0.0774(15) 0.0577(13) 0.0517(12) 0.0042(11) 0.0309(11) 0.0103(10)
O2 0.0684(14) 0.0627(14) 0.0511(12) 0.0157(11) 0.0283(11) 0.0130(10)
O3 0.0640(13) 0.0451(11) 0.0422(11) 0.0140(10) 0.0181(10) -0.0019(9)
O4 0.0734(15) 0.0506(13) 0.0682(15) -0.0161(12) 0.0200(12) -0.0137(11)
N1 0.0584(15) 0.0415(13) 0.0419(13) 0.0103(11) 0.0216(11) 0.0052(10)
N2 0.0567(15) 0.0493(14) 0.0500(14) -0.0060(12) 0.0223(12) -0.0064(12)
C1 0.0613(18) 0.0492(17) 0.0543(18) 0.0111(15) 0.0253(15) 0.0053(14)
C2 0.092(2) 0.054(2) 0.074(2) 0.0185(19) 0.038(2) 0.0094(17)
C3 0.205(5) 0.067(3) 0.098(3) 0.036(3) 0.080(3) 0.003(2)
C4 0.180(5) 0.069(2) 0.096(3) 0.032(3) 0.077(3) -0.001(2)
C5 0.096(3) 0.065(2) 0.063(2) 0.0146(19) 0.0408(19) -0.0020(17)
C6 0.0585(18) 0.0490(17) 0.0472(16) 0.0074(14) 0.0199(14) -0.0003(13)
C7 0.0504(17) 0.0510(18) 0.0406(15) -0.0013(14) 0.0179(13) 0.0000(14)
C8 0.0516(17) 0.0494(17) 0.0427(16) 0.0090(14) 0.0148(14) 0.0058(14)
C9 0.0558(17) 0.0371(15) 0.0410(15) 0.0007(13) 0.0168(13) 0.0013(12)
C10 0.0581(18) 0.0368(15) 0.0409(15) -0.0009(13) 0.0203(14) -0.0035(12)
C11 0.0519(16) 0.0358(15) 0.0439(15) 0.0000(13) 0.0183(13) 0.0025(12)
C12 0.073(2) 0.0357(15) 0.0431(16) 0.0001(14) 0.0255(15) -0.0061(13)
C13 0.079(2) 0.0471(18) 0.0400(16) -0.0004(16) 0.0177(16) -0.0084(14)
C14 0.0614(19) 0.0490(18) 0.0395(16) 0.0001(15) 0.0066(15) -0.0003(14)
C16 0.0549(17) 0.0451(16) 0.0393(15) 0.0048(14) 0.0145(13) -0.0028(13)
C17 0.0561(18) 0.0381(16) 0.0427(16) 0.0023(14) 0.0131(14) 0.0029(13)
C18 0.073(2) 0.101(3) 0.093(3) -0.023(2) 0.046(2) -0.025(2)
C19 0.0617(19) 0.0422(16) 0.0440(16) -0.0025(15) 0.0264(15) -0.0029(13)
C20 0.081(2) 0.055(2) 0.063(2) 0.0085(18) 0.0289(18) -0.0042(17)
C21 0.112(3) 0.044(2) 0.086(3) 0.005(2) 0.047(3) -0.0069(19)
C22 0.108(3) 0.053(2) 0.076(3) -0.029(2) 0.047(2) -0.0212(19)
C23 0.076(2) 0.070(2) 0.060(2) -0.0148(19) 0.0191(18) -0.0112(18)
C24 0.071(2) 0.0427(17) 0.0601(19) -0.0050(16) 0.0179(17) -0.0033(15)

loop_
_atom_type_symbol
_atom_type_description
_atom_type_scat_dispersion_real
_atom_type_scat_dispersion_imag
_atom_type_scat_source
C C 0.0033 0.0016 'International Tables Vol C Tables 4.2.6.8 and 6.1.1.4'
H H 0.0000 0.0000 'International Tables Vol C Tables 4.2.6.8 and 6.1.1.4'
N N 0.0061 0.0033 'International Tables Vol C Tables 4.2.6.8 and 6.1.1.4'
O O 0.0106 0.0060 'International Tables Vol C Tables 4.2.6.8 and 6.1.1.4'
F F 0.0171 0.0103 'International Tables Vol C Tables 4.2.6.8 and 6.1.1.4'
Cl Cl 0.1484 0.1585 'International Tables Vol C Tables 4.2.6.8 and 6.1.1.4'

loop_
_geom_angle_atom_site_label_1
_geom_angle_atom_site_label_2
_geom_angle_atom_site_label_3
_geom_angle
_geom_angle_publ_flag
C11 O3 C16 116.6(2) no
C7 N1 C8 109.1(2) no
C7 N1 C9 124.8(2) no
C8 N1 C9 124.1(2) no
C17 N2 C18 118.5(3) no
C17 N2 C19 124.0(2) no
C18 N2 C19 117.6(3) no
C2 C1 C6 124.8(3) no
C2 C1 C8 126.1(3) no
C6 C1 C8 109.0(3) no
C1 C2 C3 110.6(3) no
C2 C3 C4 119.2(4) no
C3 C4 C5 118.6(4) no
C4 C5 C6 110.3(3) no
C1 C6 C5 124.0(3) no
C1 C6 C7 108.7(3) no
C5 C6 C7 127.1(3) no
O1 C7 N1 125.4(3) no
O1 C7 C6 127.8(3) no
N1 C7 C6 106.7(2) no
O2 C8 N1 125.6(3) no
O2 C8 C1 128.1(3) no
N1 C8 C1 106.3(2) no
N1 C9 C10 119.4(2) no
N1 C9 C14 122.0(3) no
C10 C9 C14 118.6(3) no
C9 C10 C11 121.0(3) no
O3 C11 C10 124.2(2) no
O3 C11 C12 116.7(2) no
C10 C11 C12 119.1(3) no
Cl C12 C11 118.8(2) no
Cl C12 C13 120.8(2) no
C11 C12 C13 120.4(3) no
C12 C13 C14 119.4(3) no
F C14 C9 120.4(3) no
F C14 C13 118.3(2) no
C9 C14 C13 121.3(3) no
O3 C16 C17 111.1(2) no
O4 C17 N2 122.2(3) no
O4 C17 C16 121.4(3) no
N2 C17 C16 116.3(2) no
N2 C19 C20 119.5(3) no
N2 C19 C24 120.9(3) no
C20 C19 C24 119.6(3) no
C19 C20 C21 119.7(3) no
C20 C21 C22 120.9(3) no
C21 C22 C23 119.4(3) no
C22 C23 C24 120.5(4) no
C19 C24 C23 119.8(3) no
C1 C2 H2A 109.48 no
C1 C2 H2B 109.51 no
C3 C2 H2A 109.58 no
C3 C2 H2B 109.54 no
H2A C2 H2B 108.06 no
C2 C3 H3A 107.55 no
C2 C3 H3B 107.55 no
C4 C3 H3A 107.48 no
C4 C3 H3B 107.44 no
H3A C3 H3B 106.99 no
C3 C4 H4A 107.71 no
C3 C4 H4B 107.68 no
C5 C4 H4A 107.65 no
C5 C4 H4B 107.67 no
H4A C4 H4B 107.01 no
C4 C5 H5A 109.59 no
C4 C5 H5B 109.59 no
C6 C5 H5A 109.62 no
C6 C5 H5B 109.52 no
H5A C5 H5B 108.15 no
C9 C10 H10A 119.50 no
C11 C10 H10A 119.50 no
C12 C13 H13A 120.26 no
C14 C13 H13A 120.32 no
O3 C16 H16A 109.41 no
O3 C16 H16B 109.45 no
C17 C16 H16A 109.43 no
C17 C16 H16B 109.43 no
H16A C16 H16B 108.01 no
N2 C18 H18A 109.45 no
N2 C18 H18B 109.46 no
N2 C18 H18C 109.52 no
H18A C18 H18B 109.40 no
H18A C18 H18C 109.46 no
H18B C18 H18C 109.53 no
C19 C20 H20A 120.08 no
C21 C20 H20A 120.20 no
C20 C21 H21A 119.51 no
C22 C21 H21A 119.57 no
C21 C22 H22A 120.27 no
C23 C22 H22A 120.31 no
C22 C23 H23A 119.73 no
C24 C23 H23A 119.74 no
C19 C24 H24A 120.13 ?
C23 C24 H24A 120.10 ?

loop_
_geom_bond_atom_site_label_1
_geom_bond_atom_site_label_2
_geom_bond_distance
_geom_bond_publ_flag
Cl C12 1.726(3) no
F C14 1.348(3) no
O1 C7 1.209(4) no
O2 C8 1.202(4) no
O3 C11 1.367(3) no
O3 C16 1.427(3) no
O4 C17 1.216(4) no
N1 C7 1.408(4) no
N1 C8 1.413(4) no
N1 C9 1.417(4) no
N2 C17 1.354(4) no
N2 C18 1.453(5) no
N2 C19 1.432(4) no
C1 C2 1.472(4) no
C1 C6 1.347(4) no
C1 C8 1.476(4) no
C2 C3 1.485(6) no
C3 C4 1.407(6) no
C4 C5 1.492(6) no
C5 C6 1.471(5) no
C6 C7 1.474(4) no
C9 C10 1.389(4) no
C9 C14 1.379(4) no
C10 C11 1.374(4) no
C11 C12 1.395(4) no
C12 C13 1.374(4) no
C13 C14 1.376(4) no
C16 C17 1.514(4) no
C19 C20 1.377(4) no
C19 C24 1.385(5) no
C20 C21 1.377(5) no
C21 C22 1.372(7) no
C22 C23 1.369(5) no
C23 C24 1.381(5) no
C2 H2A 0.9704 no
C2 H2B 0.9696 no
C3 H3A 0.9696 no
C3 H3B 0.9709 no
C4 H4A 0.9710 no
C4 H4B 0.9693 no
C5 H5A 0.9699 no
C5 H5B 0.9696 no
C10 H10A 0.9300 no
C13 H13A 0.9304 no
C16 H16A 0.9697 no
C16 H16B 0.9701 no
C18 H18A 0.9608 no
C18 H18B 0.9601 no
C18 H18C 0.9593 no
C20 H20A 0.9302 no
C21 H21A 0.9293 no
C22 H22A 0.9301 no
C23 H23A 0.9298 no
C24 H24A 0.9294 no

loop_
_geom_hbond_atom_site_label_D
_geom_hbond_atom_site_label_H
_geom_hbond_atom_site_label_A
_geom_hbond_site_symmetry_A
_geom_hbond_distance_DH
_geom_hbond_distance_HA
_geom_hbond_distance_DA
_geom_hbond_angle_DHA
_geom_hbond_publ_flag
C16 H16A O2 3_655 0.9700 2.4300 3.119(4) 128.00 yes

loop_
_geom_torsion_atom_site_label_1
_geom_torsion_atom_site_label_2
_geom_torsion_atom_site_label_3
_geom_torsion_atom_site_label_4
_geom_torsion
C6 C1 C2 C3 6.5(6)
C8 C1 C2 C3 -178.5(4)
C1 C2 C3 C4 -28.4(7)
C2 C3 C4 C5 44.1(8)
C3 C4 C5 C6 -33.0(6)
C2 C1 C6 C5 0.6(5)
C8 C1 C6 C5 -175.1(3)
C2 C1 C6 C7 175.5(3)
C8 C1 C6 C7 -0.2(4)
C4 C5 C6 C1 11.5(5)
C4 C5 C6 C7 -162.5(4)
C8 N1 C7 O1 174.1(3)
C9 N1 C7 O1 9.8(5)
C8 N1 C7 C6 -3.8(3)
C9 N1 C7 C6 -168.1(3)
C1 C6 C7 O1 -175.4(3)
C5 C6 C7 O1 -0.7(5)
C1 C6 C7 N1 2.4(3)
C5 C6 C7 N1 177.1(3)
C7 N1 C8 O2 -175.0(3)
C9 N1 C8 O2 -10.5(5)
C7 N1 C8 C1 3.6(3)
C9 N1 C8 C1 168.1(3)
C6 C1 C8 O2 176.5(3)
C2 C1 C8 O2 0.9(5)
C6 C1 C8 N1 -2.1(3)
C2 C1 C8 N1 -177.7(3)
C7 N1 C9 C14 -145.0(3)
C8 N1 C9 C14 52.9(4)
C7 N1 C9 C10 37.1(4)
C8 N1 C9 C10 -125.0(3)
C14 C9 C10 C11 -1.3(4)
N1 C9 C10 C11 176.7(2)
C16 O3 C11 C10 -9.7(4)
C16 O3 C11 C12 172.0(2)
C9 C10 C11 O3 178.5(2)
C9 C10 C11 C12 -3.2(4)
O3 C11 C12 C13 -177.2(3)
C10 C11 C12 C13 4.3(4)
O3 C11 C12 Cl 4.4(4)
C10 C11 C12 Cl -174.1(2)
C11 C12 C13 C14 -1.0(5)
Cl C12 C13 C14 177.3(2)
C12 C13 C14 F 176.5(3)
C12 C13 C14 C9 -3.6(5)
C10 C9 C14 F -175.4(3)
N1 C9 C14 F 6.7(4)
C10 C9 C14 C13 4.7(4)
N1 C9 C14 C13 -173.3(3)
C11 O3 C16 C17 -65.8(3)
C19 N2 C17 O4 179.6(3)
C18 N2 C17 O4 0.1(4)
C19 N2 C17 C16 -0.6(4)
C18 N2 C17 C16 179.9(3)
O3 C16 C17 O4 -21.3(4)
O3 C16 C17 N2 158.9(2)
C17 N2 C19 C20 -113.3(3)
C18 N2 C19 C20 66.2(4)
C17 N2 C19 C24 68.8(4)
C18 N2 C19 C24 -111.7(4)
C24 C19 C20 C21 -0.2(5)
N2 C19 C20 C21 -178.1(3)
C19 C20 C21 C22 -1.0(5)
C20 C21 C22 C23 0.9(6)
C21 C22 C23 C24 0.4(5)
C22 C23 C24 C19 -1.5(5)
C20 C19 C24 C23 1.4(5)
N2 C19 C24 C23 179.2(3)

loop_
_cod_related_entry_id
_cod_related_entry_database
_cod_related_entry_code
1 ChemSpider 21126176
